data_7026022
loop_
_publ_author_name
'Tanaka, Ryoji'
'Kowase, Susumu'
'Unno, Masafumi'

_publ_section_title
;
 Chiral cyclotrisiloxanes.
;
_journal_issue 39
_journal_name_full 'Dalton transactions (Cambridge, England : 2003)'
_journal_page_first 9235
_journal_page_last 9237
_journal_paper_doi 10.1039/c0dt00135j
_journal_volume 39
_journal_year 2010
_chemical_absolute_configuration 'CHOOSE rm ad rmad syn or unk'
_chemical_formula_moiety 'C36 H30 O3 Si3 '
_chemical_formula_sum 'C36 H30 O3 Si3'
_chemical_formula_weight 594.89
_space_group_IT_number 19
_symmetry_cell_setting orthorhombic
_symmetry_Int_Tables_number 19
_symmetry_space_group_name_Hall 'P 2ac 2ab'
_symmetry_space_group_name_H-M 'P 21 21 21'
_cell_angle_alpha 90.0000
_cell_angle_beta 90.0000
_cell_angle_gamma 90.0000
_cell_formula_units_Z 4
_cell_length_a 15.798(2)
_cell_length_b 20.248(3)
_cell_length_c 10.101(2)
_cell_measurement_reflns_used 25
_cell_measurement_temperature 293.1
_cell_measurement_theta_max 20.0
_cell_measurement_theta_min 19.5
_cell_volume 3231.1(9)
_computing_cell_refinement 'MSC/AFC Diffractometer Control'
_computing_data_collection 'MSC/AFC Diffractometer Control'
_computing_data_reduction CrystalStructure
_computing_publication_material 'CrystalStructure 3.8'
_computing_structure_refinement CRYSTALS
_computing_structure_solution SHELXS97
_diffrn_ambient_temperature 293
_diffrn_measured_fraction_theta_full 0.997
_diffrn_measured_fraction_theta_max 0.997
_diffrn_measurement_device_type 'Rigaku AFC7S'
_diffrn_measurement_method \w-2\q
_diffrn_radiation_type 'Mo K\a'
_diffrn_radiation_wavelength 0.71069
_diffrn_reflns_av_R_equivalents 0.025
_diffrn_reflns_limit_h_max 20
_diffrn_reflns_limit_h_min -20
_diffrn_reflns_limit_k_max 26
_diffrn_reflns_limit_k_min -26
_diffrn_reflns_limit_l_max 13
_diffrn_reflns_limit_l_min -13
_diffrn_reflns_number 9650
_diffrn_reflns_theta_full 27.50
_diffrn_reflns_theta_max 27.50
_diffrn_standards_decay_% -0.43
_diffrn_standards_interval_count 0
_diffrn_standards_number 3
_exptl_absorpt_coefficient_mu 0.181
_exptl_absorpt_correction_T_max 0.914
_exptl_absorpt_correction_T_min 0.827
_exptl_absorpt_correction_type psi-scan
_exptl_absorpt_process_details '(North, Phillips & Mathews, 1968)'
_exptl_crystal_colour colorless
_exptl_crystal_density_diffrn 1.223
_exptl_crystal_density_method 'not measured'
_exptl_crystal_description prismatic
_exptl_crystal_F_000 1248.00
_exptl_crystal_size_max 0.60
_exptl_crystal_size_mid 0.60
_exptl_crystal_size_min 0.50
_refine_diff_density_max 1.45
_refine_diff_density_min -1.72
_refine_ls_abs_structure_details 'Flack, H. D. (1983), Acta Cryst. A39, 876-881. 3272 Friedel Pairs'
_refine_ls_abs_structure_Flack 0.01(13)
_refine_ls_extinction_method none
_refine_ls_goodness_of_fit_ref 1.023
_refine_ls_hydrogen_treatment refall
_refine_ls_number_parameters 410
_refine_ls_number_reflns 9638
_refine_ls_R_factor_gt 0.0394
_refine_ls_shift/su_max 0.0000
_refine_ls_structure_factor_coef Fsqd
_refine_ls_weighting_details 'w = 1/[0.0010Fo^2^ + 3.0000\s(Fo^2^) + 0.5000]/(4Fo^2^)'
_refine_ls_weighting_scheme calc
_refine_ls_wR_factor_ref 0.1533
_reflns_number_gt 8117
_reflns_number_total 7413
_reflns_threshold_expression F^2^>2.0\s(F^2^)
_cod_data_source_file c0dt00135j.txt
_cod_data_source_block '_(Ph2SiO)3_(-)CD'
_cod_original_cell_volume 3231.2(9)
_cod_original_formula_sum 'C36 H30 O3 Si3 '
_cod_database_code 7026022

loop_
_symmetry_equiv_pos_site_id
_symmetry_equiv_pos_as_xyz
1 +X,+Y,+Z
2 1/2+X,1/2-Y,-Z
3 -X,1/2+Y,1/2-Z
4 1/2-X,-Y,1/2+Z

loop_
_atom_site_label
_atom_site_type_symbol
_atom_site_fract_x
_atom_site_fract_y
_atom_site_fract_z
_atom_site_U_iso_or_equiv
_atom_site_adp_type
_atom_site_occupancy
_atom_site_symmetry_multiplicity
_atom_site_calc_flag
_atom_site_refinement_flags
Si(1) Si 0.77900(4) 0.84297(3) 0.28953(7) 0.03713(16) Uani 1.00 1 d .
Si(2) Si 0.68934(5) 0.71307(3) 0.27064(7) 0.03720(17) Uani 1.00 1 d .
Si(3) Si 0.60271(4) 0.83730(4) 0.17912(7) 0.03807(17) Uani 1.00 1 d .
O(1) O 0.76774(11) 0.76304(9) 0.3063(2) 0.0432(4) Uani 1.00 1 d .
O(2) O 0.61665(11) 0.75710(9) 0.1973(2) 0.0424(4) Uani 1.00 1 d .
O(3) O 0.68897(11) 0.87235(9) 0.2351(2) 0.0431(4) Uani 1.00 1 d .
C(1) C 0.80506(16) 0.87944(14) 0.4524(2) 0.0422(6) Uani 1.00 1 d .
C(2) C 0.7884(2) 0.94517(16) 0.4824(3) 0.0616(9) Uani 1.00 1 d .
C(3) C 0.8147(2) 0.97287(19) 0.6024(4) 0.0773(12) Uani 1.00 1 d .
C(4) C 0.8567(2) 0.9350(2) 0.6927(3) 0.0749(11) Uani 1.00 1 d .
C(5) C 0.8730(2) 0.8706(2) 0.6654(3) 0.0754(12) Uani 1.00 1 d .
C(6) C 0.8487(2) 0.84376(18) 0.5468(3) 0.0629(9) Uani 1.00 1 d .
C(7) C 0.86342(17) 0.85983(16) 0.1671(2) 0.0468(7) Uani 1.00 1 d .
C(8) C 0.9061(2) 0.8115(2) 0.0999(3) 0.0660(10) Uani 1.00 1 d .
C(9) C 0.9703(2) 0.8263(2) 0.0102(4) 0.0796(13) Uani 1.00 1 d .
C(10) C 0.9927(2) 0.8899(2) -0.0123(3) 0.0753(12) Uani 1.00 1 d .
C(11) C 0.9514(2) 0.9395(2) 0.0505(4) 0.0743(12) Uani 1.00 1 d .
C(12) C 0.8875(2) 0.92510(17) 0.1407(3) 0.0591(9) Uani 1.00 1 d .
C(13) C 0.64645(19) 0.67805(14) 0.4258(2) 0.0445(7) Uani 1.00 1 d .
C(14) C 0.6563(2) 0.7104(2) 0.5459(3) 0.0719(11) Uani 1.00 1 d .
C(15) C 0.6191(3) 0.6868(2) 0.6602(4) 0.0965(16) Uani 1.00 1 d .
C(16) C 0.5707(2) 0.6305(2) 0.6563(4) 0.0842(14) Uani 1.00 1 d .
C(17) C 0.5594(2) 0.5979(2) 0.5403(4) 0.0774(13) Uani 1.00 1 d .
C(18) C 0.5964(2) 0.62111(19) 0.4252(3) 0.0611(9) Uani 1.00 1 d .
C(19) C 0.72637(17) 0.64820(14) 0.1544(2) 0.0427(6) Uani 1.00 1 d .
C(20) C 0.7258(2) 0.6581(2) 0.0186(3) 0.0699(11) Uani 1.00 1 d .
C(21) C 0.7586(3) 0.6104(2) -0.0662(4) 0.0905(15) Uani 1.00 1 d .
C(22) C 0.7914(2) 0.5531(2) -0.0174(4) 0.0806(13) Uani 1.00 1 d .
C(23) C 0.7926(2) 0.54227(18) 0.1151(4) 0.0730(11) Uani 1.00 1 d .
C(24) C 0.76060(19) 0.58912(14) 0.2001(3) 0.0553(8) Uani 1.00 1 d .
C(25) C 0.51026(17) 0.86405(14) 0.2785(2) 0.0430(6) Uani 1.00 1 d .
C(26) C 0.4719(2) 0.82422(18) 0.3710(3) 0.0685(10) Uani 1.00 1 d .
C(27) C 0.4051(2) 0.8462(2) 0.4480(4) 0.0902(14) Uani 1.00 1 d .
C(28) C 0.3730(2) 0.9082(2) 0.4298(4) 0.0748(12) Uani 1.00 1 d .
C(29) C 0.4102(2) 0.94931(17) 0.3409(3) 0.0627(10) Uani 1.00 1 d .
C(30) C 0.47837(19) 0.92816(15) 0.2657(3) 0.0555(8) Uani 1.00 1 d .
C(31) C 0.58931(18) 0.85645(14) 0.0011(2) 0.0443(7) Uani 1.00 1 d .
C(32) C 0.6582(2) 0.8610(2) -0.0835(3) 0.0655(10) Uani 1.00 1 d .
C(33) C 0.6486(2) 0.8711(2) -0.2180(3) 0.0836(13) Uani 1.00 1 d .
C(34) C 0.5690(3) 0.8771(2) -0.2708(4) 0.0842(13) Uani 1.00 1 d .
C(35) C 0.5008(2) 0.8729(2) -0.1907(4) 0.0945(15) Uani 1.00 1 d .
C(36) C 0.5096(2) 0.8631(2) -0.0560(3) 0.0694(11) Uani 1.00 1 d .
H(1) H 0.7601 0.9718 0.4189 0.074 Uiso 1.00 1 c R
H(2) H 0.8038 1.0180 0.6213 0.093 Uiso 1.00 1 c R
H(3) H 0.8734 0.9527 0.7758 0.090 Uiso 1.00 1 c R
H(4) H 0.9034 0.8439 0.7264 0.091 Uiso 1.00 1 c R
H(5) H 0.8613 0.7988 0.5288 0.076 Uiso 1.00 1 c R
H(6) H 0.8907 0.7668 0.1149 0.079 Uiso 1.00 1 c R
H(7) H 1.0004 0.7918 -0.0328 0.096 Uiso 1.00 1 c R
H(8) H 1.0348 0.8997 -0.0766 0.090 Uiso 1.00 1 c R
H(9) H 0.9689 0.9839 0.0363 0.089 Uiso 1.00 1 c R
H(10) H 0.8587 0.9602 0.1838 0.071 Uiso 1.00 1 c R
H(11) H 0.6904 0.7491 0.5489 0.087 Uiso 1.00 1 c R
H(12) H 0.6267 0.7098 0.7412 0.116 Uiso 1.00 1 c R
H(13) H 0.5452 0.6139 0.7347 0.101 Uiso 1.00 1 c R
H(14) H 0.5263 0.5588 0.5381 0.093 Uiso 1.00 1 c R
H(15) H 0.5881 0.5984 0.3440 0.073 Uiso 1.00 1 c R
H(16) H 0.7029 0.6978 -0.0166 0.084 Uiso 1.00 1 c R
H(17) H 0.7578 0.6178 -0.1591 0.109 Uiso 1.00 1 c R
H(18) H 0.8134 0.5209 -0.0766 0.097 Uiso 1.00 1 c R
H(19) H 0.8153 0.5024 0.1496 0.088 Uiso 1.00 1 c R
H(20) H 0.7619 0.5813 0.2928 0.067 Uiso 1.00 1 c R
H(21) H 0.4934 0.7809 0.3842 0.082 Uiso 1.00 1 c R
H(22) H 0.3786 0.8164 0.5077 0.108 Uiso 1.00 1 c R
H(23) H 0.3270 0.9233 0.4822 0.090 Uiso 1.00 1 c R
H(24) H 0.3891 0.9929 0.3304 0.075 Uiso 1.00 1 c R
H(25) H 0.5039 0.9574 0.2040 0.067 Uiso 1.00 1 c R
H(26) H 0.7134 0.8580 -0.0468 0.079 Uiso 1.00 1 c R
H(27) H 0.6965 0.8748 -0.2744 0.100 Uiso 1.00 1 c R
H(28) H 0.5609 0.8831 -0.3632 0.101 Uiso 1.00 1 c R
H(29) H 0.4455 0.8769 -0.2265 0.114 Uiso 1.00 1 c R
H(30) H 0.4611 0.8605 -0.0005 0.083 Uiso 1.00 1 c R

loop_
_atom_site_aniso_label
_atom_site_aniso_U_11
_atom_site_aniso_U_22
_atom_site_aniso_U_33
_atom_site_aniso_U_12
_atom_site_aniso_U_13
_atom_site_aniso_U_23
Si(1) 0.0361(3) 0.0364(3) 0.0388(3) -0.0002(2) -0.0023(2) -0.0040(3)
Si(2) 0.0415(3) 0.0355(3) 0.0345(3) 0.0024(2) -0.0020(3) -0.0017(2)
Si(3) 0.0351(3) 0.0401(3) 0.0390(3) 0.0024(2) -0.0019(2) 0.0028(3)
O(1) 0.0425(9) 0.0398(9) 0.0472(10) 0.0044(7) -0.0086(8) -0.0035(8)
O(2) 0.0422(9) 0.0379(9) 0.0470(10) -0.0009(7) -0.0085(8) 0.0005(8)
O(3) 0.0408(9) 0.0343(8) 0.0540(10) 0.0004(7) -0.0040(9) 0.0002(8)
C(1) 0.0392(12) 0.0452(14) 0.0421(13) -0.0049(11) 0.0019(11) -0.0075(11)
C(2) 0.081(2) 0.0480(17) 0.0560(18) 0.0004(16) 0.0033(17) -0.0085(14)
C(3) 0.101(2) 0.057(2) 0.073(2) -0.014(2) 0.019(2) -0.0330(19)
C(4) 0.076(2) 0.095(2) 0.054(2) -0.024(2) 0.0006(19) -0.027(2)
C(5) 0.080(2) 0.088(2) 0.058(2) 0.002(2) -0.0230(19) -0.009(2)
C(6) 0.0670(19) 0.063(2) 0.0581(18) 0.0134(17) -0.0192(16) -0.0115(17)
C(7) 0.0381(12) 0.0626(18) 0.0397(14) 0.0019(12) -0.0022(11) -0.0032(13)
C(8) 0.0613(19) 0.075(2) 0.061(2) 0.0020(17) 0.0117(17) -0.0123(17)
C(9) 0.078(2) 0.100(3) 0.061(2) 0.017(2) 0.024(2) -0.016(2)
C(10) 0.066(2) 0.111(3) 0.0495(19) 0.005(2) 0.0163(17) 0.016(2)
C(11) 0.066(2) 0.091(2) 0.066(2) -0.002(2) 0.0113(19) 0.028(2)
C(12) 0.0590(18) 0.0596(19) 0.0587(18) 0.0050(15) 0.0101(16) 0.0080(15)
C(13) 0.0496(14) 0.0447(14) 0.0391(13) 0.0075(12) 0.0016(12) 0.0023(11)
C(14) 0.092(2) 0.078(2) 0.0451(17) -0.009(2) 0.0045(18) -0.0071(17)
C(15) 0.109(3) 0.137(4) 0.044(2) -0.008(3) 0.013(2) 0.003(2)
C(16) 0.077(2) 0.116(3) 0.059(2) 0.018(2) 0.025(2) 0.031(2)
C(17) 0.075(2) 0.074(2) 0.084(2) -0.0010(19) 0.023(2) 0.027(2)
C(18) 0.0588(18) 0.068(2) 0.0568(19) -0.0019(16) 0.0100(16) 0.0067(16)
C(19) 0.0419(13) 0.0432(14) 0.0430(14) -0.0007(11) 0.0011(11) -0.0081(11)
C(20) 0.093(2) 0.073(2) 0.0437(17) 0.019(2) -0.0003(17) -0.0073(17)
C(21) 0.113(3) 0.108(3) 0.050(2) 0.014(3) 0.008(2) -0.024(2)
C(22) 0.073(2) 0.077(2) 0.092(3) 0.002(2) 0.019(2) -0.043(2)
C(23) 0.072(2) 0.0473(17) 0.100(3) 0.0091(16) 0.020(2) -0.0064(19)
C(24) 0.0608(17) 0.0420(14) 0.063(2) 0.0042(13) 0.0083(16) -0.0002(14)
C(25) 0.0369(12) 0.0507(15) 0.0414(14) 0.0010(11) -0.0008(11) -0.0008(12)
C(26) 0.080(2) 0.0510(18) 0.075(2) 0.0101(16) 0.023(2) 0.0100(17)
C(27) 0.090(2) 0.093(3) 0.088(2) -0.001(2) 0.045(2) 0.018(2)
C(28) 0.071(2) 0.085(2) 0.069(2) 0.0193(19) 0.0247(19) -0.005(2)
C(29) 0.0591(18) 0.0534(17) 0.076(2) 0.0124(15) 0.0014(18) -0.0099(17)
C(30) 0.0525(16) 0.0467(15) 0.0672(19) 0.0034(13) 0.0038(15) 0.0027(15)
C(31) 0.0457(14) 0.0469(15) 0.0403(13) 0.0019(12) -0.0018(11) 0.0038(11)
C(32) 0.0487(16) 0.098(2) 0.0498(18) -0.0102(18) 0.0028(14) -0.0017(18)
C(33) 0.078(2) 0.125(3) 0.0480(19) -0.026(2) 0.0142(19) -0.001(2)
C(34) 0.107(3) 0.103(3) 0.0428(18) 0.008(2) -0.003(2) 0.013(2)
C(35) 0.077(2) 0.152(4) 0.055(2) 0.036(2) -0.016(2) 0.015(2)
C(36) 0.0522(17) 0.108(3) 0.0482(17) 0.0175(19) -0.0031(15) 0.0105(19)

loop_
_atom_type_symbol
_atom_type_description
_atom_type_scat_dispersion_real
_atom_type_scat_dispersion_imag
_atom_type_scat_source
C C 0.003 0.002
;
International Tables for Crystallography
(1992, Vol. C, Tables 4.2.6.8 and 6.1.1.4)
;
H H 0.000 0.000
;
International Tables for Crystallography
(1992, Vol. C, Table 6.1.1.4)
;
Si Si 0.082 0.070
;
International Tables for Crystallography
(1992, Vol. C, Tables 4.2.6.8 and 6.1.1.4)
;
O O 0.011 0.006
;
International Tables for Crystallography
(1992, Vol. C, Tables 4.2.6.8 and 6.1.1.4)
;

loop_
_geom_angle_atom_site_label_1
_geom_angle_atom_site_label_2
_geom_angle_atom_site_label_3
_geom_angle
_geom_angle_publ_flag
O(1) Si(1) O(3) 107.44(9) yes
O(1) Si(1) C(1) 109.07(11) yes
O(1) Si(1) C(7) 109.27(12) yes
O(3) Si(1) C(1) 110.30(11) yes
O(3) Si(1) C(7) 109.56(11) yes
C(1) Si(1) C(7) 111.12(12) yes
O(1) Si(2) O(2) 107.12(9) yes
O(1) Si(2) C(13) 109.09(12) yes
O(1) Si(2) C(19) 109.74(11) yes
O(2) Si(2) C(13) 109.67(12) yes
O(2) Si(2) C(19) 108.75(11) yes
C(13) Si(2) C(19) 112.35(12) yes
O(2) Si(3) O(3) 106.09(9) yes
O(2) Si(3) C(25) 109.44(11) yes
O(2) Si(3) C(31) 109.24(11) yes
O(3) Si(3) C(25) 110.01(11) yes
O(3) Si(3) C(31) 109.87(11) yes
C(25) Si(3) C(31) 112.01(12) yes
Si(1) O(1) Si(2) 132.02(11) yes
Si(2) O(2) Si(3) 133.05(12) yes
Si(1) O(3) Si(3) 132.98(12) yes
Si(1) C(1) C(2) 122.3(2) yes
Si(1) C(1) C(6) 121.1(2) yes
C(2) C(1) C(6) 116.4(2) yes
C(1) C(2) C(3) 121.1(3) yes
C(2) C(3) C(4) 119.9(3) yes
C(3) C(4) C(5) 119.8(3) yes
C(4) C(5) C(6) 120.3(3) yes
C(1) C(6) C(5) 122.4(3) yes
Si(1) C(7) C(8) 123.7(2) yes
Si(1) C(7) C(12) 119.8(2) yes
C(8) C(7) C(12) 116.5(2) yes
C(7) C(8) C(9) 121.9(3) yes
C(8) C(9) C(10) 120.2(4) yes
C(9) C(10) C(11) 120.0(3) yes
C(10) C(11) C(12) 120.0(4) yes
C(7) C(12) C(11) 121.3(3) yes
Si(2) C(13) C(14) 121.3(2) yes
Si(2) C(13) C(18) 121.3(2) yes
C(14) C(13) C(18) 117.2(3) yes
C(13) C(14) C(15) 121.3(3) yes
C(14) C(15) C(16) 120.0(4) yes
C(15) C(16) C(17) 120.1(4) yes
C(16) C(17) C(18) 120.4(3) yes
C(13) C(18) C(17) 121.0(3) yes
Si(2) C(19) C(20) 121.4(2) yes
Si(2) C(19) C(24) 121.4(2) yes
C(20) C(19) C(24) 117.1(3) yes
C(19) C(20) C(21) 120.4(3) yes
C(20) C(21) C(22) 120.7(3) yes
C(21) C(22) C(23) 119.9(4) yes
C(22) C(23) C(24) 120.0(3) yes
C(19) C(24) C(23) 121.9(3) yes
Si(3) C(25) C(26) 123.0(2) yes
Si(3) C(25) C(30) 120.4(2) yes
C(26) C(25) C(30) 116.6(2) yes
C(25) C(26) C(27) 122.0(3) yes
C(26) C(27) C(28) 120.1(4) yes
C(27) C(28) C(29) 119.5(3) yes
C(28) C(29) C(30) 120.6(3) yes
C(25) C(30) C(29) 121.1(3) yes
Si(3) C(31) C(32) 121.5(2) yes
Si(3) C(31) C(36) 121.7(2) yes
C(32) C(31) C(36) 116.7(2) yes
C(31) C(32) C(33) 122.0(3) yes
C(32) C(33) C(34) 119.7(3) yes
C(33) C(34) C(35) 119.5(3) yes
C(34) C(35) C(36) 121.3(3) yes
C(31) C(36) C(35) 120.8(3) yes
C(1) C(2) H(1) 119.1 no
C(3) C(2) H(1) 119.8 no
C(2) C(3) H(2) 120.5 no
C(4) C(3) H(2) 119.6 no
C(3) C(4) H(3) 121.0 no
C(5) C(4) H(3) 119.2 no
C(4) C(5) H(4) 120.7 no
C(6) C(5) H(4) 118.9 no
C(1) C(6) H(5) 118.2 no
C(5) C(6) H(5) 119.3 no
C(7) C(8) H(6) 118.4 no
C(9) C(8) H(6) 119.7 no
C(8) C(9) H(7) 120.3 no
C(10) C(9) H(7) 119.5 no
C(9) C(10) H(8) 119.8 no
C(11) C(10) H(8) 120.0 no
C(10) C(11) H(9) 119.4 no
C(12) C(11) H(9) 120.5 no
C(7) C(12) H(10) 119.3 no
C(11) C(12) H(10) 119.4 no
C(13) C(14) H(11) 118.7 no
C(15) C(14) H(11) 120.0 no
C(14) C(15) H(12) 119.8 no
C(16) C(15) H(12) 120.2 no
C(15) C(16) H(13) 120.3 no
C(17) C(16) H(13) 119.5 no
C(16) C(17) H(14) 119.9 no
C(18) C(17) H(14) 119.7 no
C(13) C(18) H(15) 118.8 no
C(17) C(18) H(15) 120.2 no
C(19) C(20) H(16) 119.7 no
C(21) C(20) H(16) 119.9 no
C(20) C(21) H(17) 119.6 no
C(22) C(21) H(17) 119.7 no
C(21) C(22) H(18) 119.7 no
C(23) C(22) H(18) 120.4 no
C(22) C(23) H(19) 120.3 no
C(24) C(23) H(19) 119.7 no
C(19) C(24) H(20) 118.6 no
C(23) C(24) H(20) 119.5 no
C(25) C(26) H(21) 118.6 no
C(27) C(26) H(21) 119.4 no
C(26) C(27) H(22) 119.2 no
C(28) C(27) H(22) 120.4 no
C(27) C(28) H(23) 120.3 no
C(29) C(28) H(23) 120.1 no
C(28) C(29) H(24) 119.5 no
C(30) C(29) H(24) 119.9 no
C(25) C(30) H(25) 119.1 no
C(29) C(30) H(25) 119.8 no
C(31) C(32) H(26) 118.4 no
C(33) C(32) H(26) 119.6 no
C(32) C(33) H(27) 120.9 no
C(34) C(33) H(27) 119.4 no
C(33) C(34) H(28) 121.2 no
C(35) C(34) H(28) 119.3 no
C(34) C(35) H(29) 120.1 no
C(36) C(35) H(29) 118.6 no
C(31) C(36) H(30) 118.6 no
C(35) C(36) H(30) 120.5 no

loop_
_geom_bond_atom_site_label_1
_geom_bond_atom_site_label_2
_geom_bond_distance
_geom_bond_publ_flag
Si(1) O(1) 1.6370(19) yes
Si(1) O(3) 1.6367(18) yes
Si(1) C(1) 1.849(2) yes
Si(1) C(7) 1.851(2) yes
Si(2) O(1) 1.6395(19) yes
Si(2) O(2) 1.6317(19) yes
Si(2) C(13) 1.849(2) yes
Si(2) C(19) 1.856(2) yes
Si(3) O(2) 1.6490(19) yes
Si(3) O(3) 1.6373(19) yes
Si(3) C(25) 1.853(2) yes
Si(3) C(31) 1.852(3) yes
C(1) C(2) 1.390(4) yes
C(1) C(6) 1.381(4) yes
C(2) C(3) 1.398(5) yes
C(3) C(4) 1.364(5) yes
C(4) C(5) 1.358(6) yes
C(5) C(6) 1.370(5) yes
C(7) C(8) 1.368(4) yes
C(7) C(12) 1.401(4) yes
C(8) C(9) 1.393(5) yes
C(9) C(10) 1.355(6) yes
C(10) C(11) 1.356(6) yes
C(11) C(12) 1.392(5) yes
C(13) C(14) 1.387(4) yes
C(13) C(18) 1.398(4) yes
C(14) C(15) 1.381(5) yes
C(15) C(16) 1.374(7) yes
C(16) C(17) 1.356(6) yes
C(17) C(18) 1.383(5) yes
C(19) C(20) 1.387(4) yes
C(19) C(24) 1.391(4) yes
C(20) C(21) 1.391(6) yes
C(21) C(22) 1.364(6) yes
C(22) C(23) 1.356(6) yes
C(23) C(24) 1.376(5) yes
C(25) C(26) 1.375(4) yes
C(25) C(30) 1.398(4) yes
C(26) C(27) 1.384(5) yes
C(27) C(28) 1.366(6) yes
C(28) C(29) 1.358(5) yes
C(29) C(30) 1.386(4) yes
C(31) C(32) 1.386(4) yes
C(31) C(36) 1.392(4) yes
C(32) C(33) 1.382(5) yes
C(33) C(34) 1.371(6) yes
C(34) C(35) 1.350(6) yes
C(35) C(36) 1.382(5) yes
C(2) H(1) 0.950 no
C(3) H(2) 0.950 no
C(4) H(3) 0.950 no
C(5) H(4) 0.950 no
C(6) H(5) 0.950 no
C(8) H(6) 0.950 no
C(9) H(7) 0.950 no
C(10) H(8) 0.950 no
C(11) H(9) 0.950 no
C(12) H(10) 0.950 no
C(14) H(11) 0.950 no
C(15) H(12) 0.950 no
C(16) H(13) 0.950 no
C(17) H(14) 0.950 no
C(18) H(15) 0.950 no
C(20) H(16) 0.950 no
C(21) H(17) 0.950 no
C(22) H(18) 0.950 no
C(23) H(19) 0.950 no
C(24) H(20) 0.950 no
C(26) H(21) 0.950 no
C(27) H(22) 0.950 no
C(28) H(23) 0.950 no
C(29) H(24) 0.950 no
C(30) H(25) 0.950 no
C(32) H(26) 0.950 no
C(33) H(27) 0.950 no
C(34) H(28) 0.950 no
C(35) H(29) 0.950 no
C(36) H(30) 0.950 no

loop_
_geom_contact_atom_site_label_1
_geom_contact_atom_site_label_2
_geom_contact_distance
_geom_contact_site_symmetry_2
O(2) C(9) 3.548(4) 2_465
O(3) C(3) 3.409(4) 4_674
C(3) O(3) 3.409(4) 4_675
C(9) O(2) 3.548(4) 2_565
Si(1) H(2) 3.538 4_674
Si(3) H(2) 3.332 4_674
Si(3) H(7) 3.410 2_465
O(1) H(22) 3.030 2_566
O(2) H(7) 2.667 2_465
O(3) H(2) 2.502 4_674
C(1) H(27) 3.251 1_556
C(2) H(27) 3.190 1_556
C(3) H(1) 3.588 4_675
C(3) H(10) 3.165 4_675
C(3) H(25) 3.356 4_675
C(3) H(27) 2.997 1_556
C(4) H(1) 3.491 4_675
C(4) H(14) 3.553 2_566
C(4) H(25) 3.099 4_675
C(4) H(27) 2.829 1_556
C(5) H(14) 3.484 2_566
C(5) H(15) 3.457 2_566
C(5) H(27) 2.855 1_556
C(6) H(14) 3.535 2_566
C(6) H(21) 3.476 2_566
C(6) H(22) 3.322 2_566
C(6) H(27) 3.072 1_556
C(7) H(13) 3.085 2_566
C(8) H(13) 3.147 2_566
C(9) H(4) 3.076 1_554
C(9) H(12) 3.598 2_566
C(9) H(13) 3.083 2_566
C(10) H(3) 3.122 1_554
C(10) H(4) 3.134 1_554
C(10) H(13) 2.925 2_566
C(10) H(24) 3.412 4_674
C(11) H(3) 3.047 1_554
C(11) H(13) 2.842 2_566
C(12) H(2) 3.240 4_674
C(12) H(13) 2.902 2_566
C(14) H(22) 3.595 2_566
C(15) H(16) 3.530 1_556
C(15) H(17) 3.176 1_556
C(16) H(17) 3.505 1_556
C(16) H(19) 3.239 4_665
C(17) H(18) 3.349 4_665
C(17) H(19) 3.044 4_665
C(18) H(4) 3.484 2_466
C(18) H(18) 3.209 4_665
C(19) H(8) 3.275 2_465
C(19) H(29) 3.573 2_565
C(20) H(8) 3.290 2_465
C(20) H(12) 3.376 1_554
C(21) H(12) 3.489 1_554
C(21) H(30) 3.322 2_565
C(22) H(20) 3.433 4_664
C(22) H(23) 3.246 3_645
C(22) H(30) 3.206 2_565
C(23) H(23) 3.216 3_645
C(23) H(24) 3.088 3_645
C(23) H(29) 3.127 2_565
C(23) H(30) 3.507 2_565
C(24) H(18) 3.379 4_665
C(24) H(23) 3.386 2_566
C(24) H(24) 3.079 3_645
C(24) H(29) 3.012 2_565
C(26) H(5) 3.206 2_466
C(26) H(28) 3.257 1_556
C(27) H(5) 3.024 2_466
C(27) H(28) 3.204 1_556
C(27) H(29) 3.407 1_556
C(28) H(9) 3.489 4_675
C(28) H(17) 3.327 2_465
C(28) H(20) 3.314 2_466
C(29) H(8) 3.285 4_675
C(29) H(9) 3.062 4_675
C(29) H(15) 3.550 3_655
C(29) H(17) 3.319 2_465
C(29) H(18) 3.135 2_465
C(30) H(3) 3.364 4_674
C(30) H(9) 3.367 4_675
C(30) H(18) 3.392 2_465
C(31) H(2) 3.284 4_674
C(31) H(7) 3.329 2_465
C(32) H(2) 3.261 4_674
C(32) H(12) 3.571 1_554
C(33) H(10) 3.559 4_674
C(33) H(11) 3.476 1_554
C(33) H(12) 3.309 1_554
C(34) H(9) 3.476 4_674
C(34) H(10) 3.517 4_674
C(34) H(12) 3.509 1_554
C(35) H(6) 3.408 2_465
C(36) H(6) 3.286 2_465
C(36) H(7) 3.264 2_465
H(1) C(3) 3.588 4_674
H(1) C(4) 3.491 4_674
H(1) H(2) 3.178 4_674
H(1) H(3) 2.980 4_674
H(1) H(10) 3.546 4_675
H(1) H(26) 3.489 4_675
H(2) Si(1) 3.538 4_675
H(2) Si(3) 3.332 4_675
H(2) O(3) 2.502 4_675
H(2) C(12) 3.240 4_675
H(2) C(31) 3.284 4_675
H(2) C(32) 3.261 4_675
H(2) H(1) 3.178 4_675
H(2) H(10) 2.681 4_675
H(2) H(25) 3.190 4_675
H(2) H(26) 3.043 4_675
H(2) H(27) 3.522 1_556
H(3) C(10) 3.122 1_556
H(3) C(11) 3.047 1_556
H(3) C(30) 3.364 4_675
H(3) H(1) 2.980 4_675
H(3) H(8) 3.141 1_556
H(3) H(9) 3.098 1_556
H(3) H(25) 2.756 4_675
H(3) H(27) 3.249 1_556
H(4) C(9) 3.076 1_556
H(4) C(10) 3.134 1_556
H(4) C(18) 3.484 2_566
H(4) H(7) 3.062 1_556
H(4) H(8) 3.089 1_556
H(4) H(15) 3.222 2_566
H(4) H(21) 3.107 2_566
H(4) H(27) 3.329 1_556
H(5) C(26) 3.206 2_566
H(5) C(27) 3.024 2_566
H(5) H(21) 2.781 2_566
H(5) H(22) 2.376 2_566
H(6) C(35) 3.408 2_565
H(6) C(36) 3.286 2_565
H(6) H(29) 3.239 2_565
H(6) H(30) 3.037 2_565
H(7) Si(3) 3.410 2_565
H(7) O(2) 2.667 2_565
H(7) C(31) 3.329 2_565
H(7) C(36) 3.264 2_565
H(7) H(4) 3.062 1_554
H(7) H(12) 3.558 2_566
H(7) H(16) 3.245 2_565
H(7) H(30) 3.163 2_565
H(8) C(19) 3.275 2_565
H(8) C(20) 3.290 2_565
H(8) C(29) 3.285 4_674
H(8) H(3) 3.141 1_554
H(8) H(4) 3.089 1_554
H(8) H(13) 3.468 2_566
H(8) H(15) 2.829 2_565
H(8) H(16) 3.441 2_565
H(8) H(24) 2.656 4_674
H(9) C(28) 3.489 4_674
H(9) C(29) 3.062 4_674
H(9) C(30) 3.367 4_674
H(9) C(34) 3.476 4_675
H(9) H(3) 3.098 1_554
H(9) H(13) 3.274 2_566
H(9) H(24) 3.096 4_674
H(9) H(25) 3.587 4_674
H(9) H(28) 2.916 4_675
H(10) C(3) 3.165 4_674
H(10) C(33) 3.559 4_675
H(10) C(34) 3.517 4_675
H(10) H(1) 3.546 4_674
H(10) H(2) 2.681 4_674
H(10) H(13) 3.408 2_566
H(10) H(27) 3.479 4_675
H(10) H(28) 3.449 4_675
H(11) C(33) 3.476 1_556
H(11) H(22) 3.306 2_566
H(11) H(27) 3.111 1_556
H(11) H(28) 3.513 1_556
H(12) C(9) 3.598 2_466
H(12) C(20) 3.376 1_556
H(12) C(21) 3.489 1_556
H(12) C(32) 3.571 1_556
H(12) C(33) 3.309 1_556
H(12) C(34) 3.509 1_556
H(12) H(7) 3.558 2_466
H(12) H(16) 2.737 1_556
H(12) H(17) 2.963 1_556
H(12) H(27) 3.520 1_556
H(13) C(7) 3.085 2_466
H(13) C(8) 3.147 2_466
H(13) C(9) 3.083 2_466
H(13) C(10) 2.925 2_466
H(13) C(11) 2.842 2_466
H(13) C(12) 2.902 2_466
H(13) H(8) 3.468 2_466
H(13) H(9) 3.274 2_466
H(13) H(10) 3.408 2_466
H(13) H(17) 3.526 1_556
H(13) H(19) 3.338 4_665
H(14) C(4) 3.553 2_466
H(14) C(5) 3.484 2_466
H(14) C(6) 3.535 2_466
H(14) H(18) 3.218 4_665
H(14) H(19) 3.012 4_665
H(14) H(25) 3.228 3_645
H(15) C(5) 3.457 2_466
H(15) C(29) 3.550 3_645
H(15) H(4) 3.222 2_466
H(15) H(8) 2.829 2_465
H(15) H(18) 2.983 4_665
H(15) H(24) 2.791 3_645
H(15) H(25) 3.238 3_645
H(16) C(15) 3.530 1_554
H(16) H(7) 3.245 2_465
H(16) H(8) 3.441 2_465
H(16) H(12) 2.737 1_554
H(17) C(15) 3.176 1_554
H(17) C(16) 3.505 1_554
H(17) C(28) 3.327 2_565
H(17) C(29) 3.319 2_565
H(17) H(12) 2.963 1_554
H(17) H(13) 3.526 1_554
H(17) H(19) 3.315 4_664
H(17) H(23) 3.541 2_565
H(17) H(24) 3.510 2_565
H(18) C(17) 3.349 4_664
H(18) C(18) 3.209 4_664
H(18) C(24) 3.379 4_664
H(18) C(29) 3.135 2_565
H(18) C(30) 3.392 2_565
H(18) H(14) 3.218 4_664
H(18) H(15) 2.983 4_664
H(18) H(19) 3.465 4_664
H(18) H(20) 2.727 4_664
H(18) H(23) 3.121 3_645
H(18) H(24) 2.842 2_565
H(18) H(25) 3.301 2_565
H(18) H(30) 3.437 2_565
H(19) C(16) 3.239 4_664
H(19) C(17) 3.044 4_664
H(19) H(13) 3.338 4_664
H(19) H(14) 3.012 4_664
H(19) H(17) 3.315 4_665
H(19) H(18) 3.465 4_665
H(19) H(23) 3.064 3_645
H(19) H(24) 3.240 3_645
H(19) H(29) 3.288 2_565
H(20) C(22) 3.433 4_665
H(20) C(28) 3.314 2_566
H(20) H(18) 2.727 4_665
H(20) H(22) 3.429 2_566
H(20) H(23) 2.497 2_566
H(20) H(24) 3.231 3_645
H(20) H(29) 3.094 2_565
H(21) C(6) 3.476 2_466
H(21) H(4) 3.107 2_466
H(21) H(5) 2.781 2_466
H(21) H(28) 3.454 1_556
H(22) O(1) 3.030 2_466
H(22) C(6) 3.322 2_466
H(22) C(14) 3.595 2_466
H(22) H(5) 2.376 2_466
H(22) H(11) 3.306 2_466
H(22) H(20) 3.429 2_466
H(22) H(28) 3.438 1_556
H(22) H(29) 3.135 1_556
H(23) C(22) 3.246 3_655
H(23) C(23) 3.216 3_655
H(23) C(24) 3.386 2_466
H(23) H(17) 3.541 2_465
H(23) H(18) 3.121 3_655
H(23) H(19) 3.064 3_655
H(23) H(20) 2.497 2_466
H(24) C(10) 3.412 4_675
H(24) C(23) 3.088 3_655
H(24) C(24) 3.079 3_655
H(24) H(8) 2.656 4_675
H(24) H(9) 3.096 4_675
H(24) H(15) 2.791 3_655
H(24) H(17) 3.510 2_465
H(24) H(18) 2.842 2_465
H(24) H(19) 3.240 3_655
H(24) H(20) 3.231 3_655
H(25) C(3) 3.356 4_674
H(25) C(4) 3.099 4_674
H(25) H(2) 3.190 4_674
H(25) H(3) 2.756 4_674
H(25) H(9) 3.587 4_675
H(25) H(14) 3.228 3_655
H(25) H(15) 3.238 3_655
H(25) H(18) 3.301 2_465
H(26) H(1) 3.489 4_674
H(26) H(2) 3.043 4_674
H(27) C(1) 3.251 1_554
H(27) C(2) 3.190 1_554
H(27) C(3) 2.997 1_554
H(27) C(4) 2.829 1_554
H(27) C(5) 2.855 1_554
H(27) C(6) 3.072 1_554
H(27) H(2) 3.522 1_554
H(27) H(3) 3.249 1_554
H(27) H(4) 3.329 1_554
H(27) H(10) 3.479 4_674
H(27) H(11) 3.111 1_554
H(27) H(12) 3.520 1_554
H(28) C(26) 3.257 1_554
H(28) C(27) 3.204 1_554
H(28) H(9) 2.916 4_674
H(28) H(10) 3.449 4_674
H(28) H(11) 3.513 1_554
H(28) H(21) 3.454 1_554
H(28) H(22) 3.438 1_554
H(29) C(19) 3.573 2_465
H(29) C(23) 3.127 2_465
H(29) C(24) 3.012 2_465
H(29) C(27) 3.407 1_554
H(29) H(6) 3.239 2_465
H(29) H(19) 3.288 2_465
H(29) H(20) 3.094 2_465
H(29) H(22) 3.135 1_554
H(30) C(21) 3.322 2_465
H(30) C(22) 3.206 2_465
H(30) C(23) 3.507 2_465
H(30) H(6) 3.037 2_465
H(30) H(7) 3.163 2_465
H(30) H(18) 3.437 2_465

loop_
_geom_torsion_atom_site_label_1
_geom_torsion_atom_site_label_2
_geom_torsion_atom_site_label_3
_geom_torsion_atom_site_label_4
_geom_torsion
O(1) Si(1) O(3) Si(3) -9.9(2)
O(3) Si(1) O(1) Si(2) 4.3(2)
O(1) Si(1) C(1) C(2) -155.8(2)
O(1) Si(1) C(1) C(6) 29.6(2)
C(1) Si(1) O(1) Si(2) 123.89(17)
O(1) Si(1) C(7) C(8) 2.1(3)
O(1) Si(1) C(7) C(12) -176.9(2)
C(7) Si(1) O(1) Si(2) -114.46(17)
O(3) Si(1) C(1) C(2) -38.0(2)
O(3) Si(1) C(1) C(6) 147.4(2)
C(1) Si(1) O(3) Si(3) -128.72(17)
O(3) Si(1) C(7) C(8) -115.3(2)
O(3) Si(1) C(7) C(12) 65.6(2)
C(7) Si(1) O(3) Si(3) 108.66(18)
C(1) Si(1) C(7) C(8) 122.5(2)
C(1) Si(1) C(7) C(12) -56.5(2)
C(7) Si(1) C(1) C(2) 83.7(2)
C(7) Si(1) C(1) C(6) -90.9(2)
O(1) Si(2) O(2) Si(3) -11.9(2)
O(2) Si(2) O(1) Si(1) 4.4(2)
O(1) Si(2) C(13) C(14) 23.9(3)
O(1) Si(2) C(13) C(18) -161.9(2)
C(13) Si(2) O(1) Si(1) -114.22(18)
O(1) Si(2) C(19) C(20) -86.9(2)
O(1) Si(2) C(19) C(24) 89.1(2)
C(19) Si(2) O(1) Si(1) 122.31(17)
O(2) Si(2) C(13) C(14) -93.1(2)
O(2) Si(2) C(13) C(18) 81.1(2)
C(13) Si(2) O(2) Si(3) 106.32(18)
O(2) Si(2) C(19) C(20) 29.9(2)
O(2) Si(2) C(19) C(24) -154.0(2)
C(19) Si(2) O(2) Si(3) -130.47(17)
C(13) Si(2) C(19) C(20) 151.5(2)
C(13) Si(2) C(19) C(24) -32.4(2)
C(19) Si(2) C(13) C(14) 145.9(2)
C(19) Si(2) C(13) C(18) -40.0(3)
O(2) Si(3) O(3) Si(1) 4.9(2)
O(3) Si(3) O(2) Si(2) 8.1(2)
O(2) Si(3) C(25) C(26) 11.5(3)
O(2) Si(3) C(25) C(30) -171.3(2)
C(25) Si(3) O(2) Si(2) -110.50(18)
O(2) Si(3) C(31) C(32) -79.8(2)
O(2) Si(3) C(31) C(36) 96.3(2)
C(31) Si(3) O(2) Si(2) 126.54(17)
O(3) Si(3) C(25) C(26) -104.7(2)
O(3) Si(3) C(25) C(30) 72.5(2)
C(25) Si(3) O(3) Si(1) 123.16(17)
O(3) Si(3) C(31) C(32) 36.2(3)
O(3) Si(3) C(31) C(36) -147.7(2)
C(31) Si(3) O(3) Si(1) -113.08(18)
C(25) Si(3) C(31) C(32) 158.8(2)
C(25) Si(3) C(31) C(36) -25.1(3)
C(31) Si(3) C(25) C(26) 132.8(2)
C(31) Si(3) C(25) C(30) -50.0(2)
Si(1) C(1) C(2) C(3) -175.0(2)
Si(1) C(1) C(6) C(5) 176.3(2)
C(2) C(1) C(6) C(5) 1.5(4)
C(6) C(1) C(2) C(3) -0.2(5)
C(1) C(2) C(3) C(4) -0.6(6)
C(2) C(3) C(4) C(5) 0.1(4)
C(3) C(4) C(5) C(6) 1.2(6)
C(4) C(5) C(6) C(1) -2.0(5)
Si(1) C(7) C(8) C(9) -178.8(2)
Si(1) C(7) C(12) C(11) 179.2(2)
C(8) C(7) C(12) C(11) 0.0(3)
C(12) C(7) C(8) C(9) 0.3(5)
C(7) C(8) C(9) C(10) 0.4(5)
C(8) C(9) C(10) C(11) -1.3(5)
C(9) C(10) C(11) C(12) 1.6(5)
C(10) C(11) C(12) C(7) -1.0(5)
Si(2) C(13) C(14) C(15) 175.3(3)
Si(2) C(13) C(18) C(17) -175.2(2)
C(14) C(13) C(18) C(17) -0.8(5)
C(18) C(13) C(14) C(15) 0.9(5)
C(13) C(14) C(15) C(16) -0.5(7)
C(14) C(15) C(16) C(17) 0.1(5)
C(15) C(16) C(17) C(18) -0.1(5)
C(16) C(17) C(18) C(13) 0.4(5)
Si(2) C(19) C(20) C(21) 176.1(3)
Si(2) C(19) C(24) C(23) -176.3(2)
C(20) C(19) C(24) C(23) -0.1(3)
C(24) C(19) C(20) C(21) -0.1(3)
C(19) C(20) C(21) C(22) 0.3(5)
C(20) C(21) C(22) C(23) -0.2(5)
C(21) C(22) C(23) C(24) 0.0(5)
C(22) C(23) C(24) C(19) 0.1(4)
Si(3) C(25) C(26) C(27) 177.3(3)
Si(3) C(25) C(30) C(29) -178.9(2)
C(26) C(25) C(30) C(29) -1.5(4)
C(30) C(25) C(26) C(27) 0.0(4)
C(25) C(26) C(27) C(28) 2.5(6)
C(26) C(27) C(28) C(29) -3.6(6)
C(27) C(28) C(29) C(30) 2.1(6)
C(28) C(29) C(30) C(25) 0.5(5)
Si(3) C(31) C(32) C(33) 175.7(3)
Si(3) C(31) C(36) C(35) -175.5(3)
C(32) C(31) C(36) C(35) 0.8(5)
C(36) C(31) C(32) C(33) -0.5(5)
C(31) C(32) C(33) C(34) 0.3(5)
C(32) C(33) C(34) C(35) -0.2(5)
C(33) C(34) C(35) C(36) 0.5(6)
C(34) C(35) C(36) C(31) -0.7(7)
